data_7043284
loop_
_publ_author_name
'Wei, Yongge'
'Xiao, Zicheng'
'Hu, Xunliang'
'Hu, Xiaokang'
'Huang, Bo'
'Cheng, Min'
'Wu, Pingfan'
'Lin, Xinjun'

_publ_section_title
;
 Syntheses and post-functionalization of tri-substituted
 polyalkoxohexavanadates containing tris(alkoxo) ligands
;
_journal_name_full 'Dalton Trans.'
_journal_paper_doi 10.1039/C7DT01543G
_journal_year 2017
_chemical_formula_sum 'C18 H52 N2 O23 V6'
_chemical_formula_weight 970.25
_space_group_crystal_system monoclinic
_space_group_IT_number 14
_space_group_name_Hall '-P 2ybc'
_space_group_name_H-M_alt 'P 1 21/c 1'
_symmetry_space_group_name_Hall '-P 2ybc'
_symmetry_space_group_name_H-M 'P 1 21/c 1'
_atom_sites_solution_hydrogens mixed
_audit_creation_method SHELXL-2014/7
_audit_update_record
;
2017-06-01 deposited with the CCDC.
2017-06-06 downloaded from the CCDC.
;
_cell_angle_alpha 90
_cell_angle_beta 127.6200(10)
_cell_angle_gamma 90
_cell_formula_units_Z 4
_cell_length_a 9.9874(3)
_cell_length_b 26.3528(10)
_cell_length_c 16.3613(4)
_cell_measurement_reflns_used 12986
_cell_measurement_temperature 105(2)
_cell_measurement_theta_max 29.6396
_cell_measurement_theta_min 2.9977
_cell_volume 3410.86(19)
_computing_cell_refinement
;
CrysAlisPro, Agilent Technologies,
Version 1.171.35.11 (release 16-05-2011 CrysAlis171 .NET)
(compiled May 16 2011,17:55:39)
;
_computing_data_collection
;
CrysAlisPro, Agilent Technologies,
Version 1.171.35.11 (release 16-05-2011 CrysAlis171 .NET)
(compiled May 16 2011,17:55:39)
;
_computing_data_reduction
;
CrysAlisPro, Agilent Technologies,
Version 1.171.35.11 (release 16-05-2011 CrysAlis171 .NET)
(compiled May 16 2011,17:55:39)
;
_computing_structure_refinement 'SHELXL-2014/7 (Sheldrick, 2014)'
_computing_structure_solution SHELXS
_diffrn_ambient_temperature 105(2)
_diffrn_measured_fraction_theta_full 0.998
_diffrn_measured_fraction_theta_max 0.998
_diffrn_measurement_device_type 'Xcalibur, Eos, Gemini'
_diffrn_measurement_method '\w scans'
_diffrn_radiation_type MoK\a
_diffrn_radiation_wavelength 0.71073
_diffrn_reflns_av_R_equivalents 0.0420
_diffrn_reflns_av_unetI/netI 0.0312
_diffrn_reflns_Laue_measured_fraction_full 0.998
_diffrn_reflns_Laue_measured_fraction_max 0.998
_diffrn_reflns_limit_h_max 12
_diffrn_reflns_limit_h_min -12
_diffrn_reflns_limit_k_max 32
_diffrn_reflns_limit_k_min -32
_diffrn_reflns_limit_l_max 20
_diffrn_reflns_limit_l_min -20
_diffrn_reflns_number 33983
_diffrn_reflns_point_group_measured_fraction_full 0.998
_diffrn_reflns_point_group_measured_fraction_max 0.998
_diffrn_reflns_theta_full 25.242
_diffrn_reflns_theta_max 25.994
_diffrn_reflns_theta_min 3.003
_exptl_absorpt_coefficient_mu 1.668
_exptl_absorpt_correction_T_max 1.00000
_exptl_absorpt_correction_T_min 0.87407
_exptl_absorpt_correction_type multi-scan
_exptl_absorpt_process_details
;
CrysAlisPro, Agilent Technologies,
Version 1.171.35.11 (release 16-05-2011 CrysAlis171 .NET)
(compiled May 16 2011,17:55:39)
Empirical absorption correction using spherical harmonics,
 implemented in SCALE3 ABSPACK scaling algorithm.
;
_exptl_crystal_colour blue
_exptl_crystal_density_diffrn 1.889
_exptl_crystal_description block
_exptl_crystal_F_000 1984
_exptl_crystal_size_max 0.200
_exptl_crystal_size_mid 0.200
_exptl_crystal_size_min 0.170
_refine_diff_density_max 0.363
_refine_diff_density_min -0.518
_refine_diff_density_rms 0.083
_refine_ls_extinction_method none
_refine_ls_goodness_of_fit_ref 1.068
_refine_ls_hydrogen_treatment mixed
_refine_ls_matrix_type full
_refine_ls_number_parameters 522
_refine_ls_number_reflns 6697
_refine_ls_number_restraints 19
_refine_ls_restrained_S_all 1.068
_refine_ls_R_factor_all 0.0344
_refine_ls_R_factor_gt 0.0310
_refine_ls_shift/su_max 0.000
_refine_ls_shift/su_mean 0.000
_refine_ls_structure_factor_coef Fsqd
_refine_ls_weighting_details 'w=1/[\s^2^(Fo^2^)+(0.0301P)^2^+3.6517P] where P=(Fo^2^+2Fc^2^)/3'
_refine_ls_weighting_scheme calc
_refine_ls_wR_factor_gt 0.0739
_refine_ls_wR_factor_ref 0.0760
_reflns_Friedel_coverage 0.000
_reflns_number_gt 6264
_reflns_number_total 6697
_reflns_threshold_expression 'I > 2\s(I)'
_cod_data_source_file c7dt01543g2.cif
_cod_data_source_block exp_3612
_cod_database_code 7043284
_shelx_shelxl_version_number 2014/7
_shelx_space_group_comment
;
The symmetry employed for this shelxl refinement is uniquely defined
by the following loop, which should always be used as a source of
symmetry information in preference to the above space-group names.
They are only intended as comments.
;
_shelx_estimated_absorpt_t_min 0.731
_shelx_estimated_absorpt_t_max 0.765

loop_
_space_group_symop_operation_xyz
'x, y, z'
'-x, y+1/2, -z+1/2'
'-x, -y, -z'
'x, -y-1/2, z-1/2'

loop_
_atom_site_label
_atom_site_type_symbol
_atom_site_fract_x
_atom_site_fract_y
_atom_site_fract_z
_atom_site_U_iso_or_equiv
_atom_site_adp_type
_atom_site_occupancy
_atom_site_site_symmetry_order
_atom_site_calc_flag
_atom_site_refinement_flags_posn
_atom_site_refinement_flags_adp
V3 V 0.65990(7) 0.14589(2) 0.44158(5) 0.01102(12) Uani 1 1 d . .
V1 V 0.39804(7) 0.21728(2) 0.44393(5) 0.00966(12) Uani 1 1 d . .
V6 V 0.51970(8) 0.11167(2) 0.56796(5) 0.00986(11) Uani 1 1 d . .
V4 V 0.78763(7) 0.25551(2) 0.56967(5) 0.01075(11) Uani 1 1 d . .
V2 V 0.63918(7) 0.21742(2) 0.69090(4) 0.00925(12) Uani 1 1 d . .
V5 V 0.91316(7) 0.14600(2) 0.69883(4) 0.01054(12) Uani 1 1 d . .
O1 O 0.6413(3) 0.18117(8) 0.56798(19) 0.0109(4) Uani 1 1 d . .
O20 O 0.2537(4) 0.22181(12) 0.6713(2) 0.0269(7) Uani 1 1 d D .
C4 C 0.2503(5) 0.10610(13) 0.3061(3) 0.0153(7) Uani 1 1 d . .
N25 N 0.0363(4) 0.22393(13) 0.4490(3) 0.0236(8) Uani 1 1 d D .
O14 O 0.5278(3) 0.15098(9) 0.67467(17) 0.0112(5) Uani 1 1 d . .
O17 O 0.4192(3) 0.24396(7) 0.5652(2) 0.0110(4) Uani 1 1 d . .
O12 O 0.3115(3) 0.15151(9) 0.45943(17) 0.0113(5) Uani 1 1 d . .
O4 O 0.7680(3) 0.21286(8) 0.46016(16) 0.0112(5) Uani 1 1 d D .
O2 O 0.9817(3) 0.21266(8) 0.67868(17) 0.0124(5) Uani 1 1 d D .
O3 O 0.8751(3) 0.12055(8) 0.57091(19) 0.0124(4) Uani 1 1 d D .
C16 C 0.5087(4) 0.33268(10) 0.5652(3) 0.0115(6) Uani 1 1 d . .
O21 O 0.1748(3) 0.12600(10) 0.5896(2) 0.0277(6) Uani 1 1 d D .
C10 C 0.7693(4) 0.10667(12) 0.8313(2) 0.0094(7) Uani 1 1 d . .
O19 O 0.5458(3) 0.27442(8) 0.46140(16) 0.0110(5) Uani 1 1 d . .
O18 O 0.7557(3) 0.27420(9) 0.67554(17) 0.0119(5) Uani 1 1 d . .
O10 O 0.6698(3) 0.11992(9) 0.35595(19) 0.0161(5) Uani 1 1 d . .
O8 O 1.0909(3) 0.11952(9) 0.78716(18) 0.0167(5) Uani 1 1 d . .
O5 O 0.2127(3) 0.24105(9) 0.35583(18) 0.0138(5) Uani 1 1 d . .
O15 O 0.8648(3) 0.18236(8) 0.78625(17) 0.0118(5) Uani 1 1 d . .
O9 O 0.4197(3) 0.06189(8) 0.5646(2) 0.0161(4) Uani 1 1 d . .
O6 O 0.8823(3) 0.30478(8) 0.5704(2) 0.0167(5) Uani 1 1 d . .
O13 O 0.5441(3) 0.08997(9) 0.45984(15) 0.0108(5) Uani 1 1 d . .
O11 O 0.4370(3) 0.18087(9) 0.35183(17) 0.0115(5) Uani 1 1 d . .
O16 O 0.7582(3) 0.09048(9) 0.67693(17) 0.0126(5) Uani 1 1 d . .
O7 O 0.6274(3) 0.24183(9) 0.77689(18) 0.0151(5) Uani 1 1 d . .
C11 C 0.8152(5) 0.07912(12) 0.9286(3) 0.0171(7) Uani 1 1 d . .
H11A H 0.9379 0.0716 0.9731 0.021 Uiso 1 1 calc R U
H11B H 0.7952 0.1029 0.9670 0.021 Uiso 1 1 calc R U
C6 C 0.0070(5) 0.03934(14) 0.2209(3) 0.0214(8) Uani 1 1 d . .
H6A H -0.0768 0.0224 0.1550 0.032 Uiso 1 1 calc R U
H6B H -0.0502 0.0555 0.2459 0.032 Uiso 1 1 calc R U
H6C H 0.0882 0.0143 0.2716 0.032 Uiso 1 1 calc R U
C1 C 0.1868(4) 0.12468(13) 0.3653(3) 0.0140(7) Uani 1 1 d . .
H1A H 0.0888 0.1474 0.3198 0.017 Uiso 1 1 calc R U
H1B H 0.1467 0.0951 0.3822 0.017 Uiso 1 1 calc R U
C5 C 0.1002(4) 0.07953(13) 0.2058(3) 0.0163(7) Uani 1 1 d . .
H5A H 0.0178 0.1058 0.1584 0.020 Uiso 1 1 calc R U
H5B H 0.1437 0.0634 0.1716 0.020 Uiso 1 1 calc R U
C15 C 0.4984(4) 0.32447(12) 0.4691(2) 0.0134(7) Uani 1 1 d . .
H15A H 0.3811 0.3312 0.4072 0.016 Uiso 1 1 calc R U
H15B H 0.5730 0.3494 0.4695 0.016 Uiso 1 1 calc R U
C14 C 0.6902(4) 0.32487(12) 0.6653(3) 0.0133(7) Uani 1 1 d . .
H14A H 0.7660 0.3498 0.6668 0.016 Uiso 1 1 calc R U
H14B H 0.6915 0.3318 0.7252 0.016 Uiso 1 1 calc R U
C12 C 0.7218(5) 0.02981(13) 0.9124(3) 0.0246(9) Uani 1 1 d . .
H12A H 0.5998 0.0362 0.8677 0.037 Uiso 1 1 calc R U
H12B H 0.7577 0.0169 0.9792 0.037 Uiso 1 1 calc R U
H12C H 0.7480 0.0046 0.8799 0.037 Uiso 1 1 calc R U
C8 C 0.5841(4) 0.12510(13) 0.7676(2) 0.0118(7) Uani 1 1 d . .
H8A H 0.5098 0.0955 0.7496 0.014 Uiso 1 1 calc R U
H8B H 0.5726 0.1482 0.8107 0.014 Uiso 1 1 calc R U
C9 C 0.7919(4) 0.06944(13) 0.7685(2) 0.0142(7) Uani 1 1 d . .
H9A H 0.9095 0.0566 0.8131 0.017 Uiso 1 1 calc R U
H9B H 0.7158 0.0401 0.7488 0.017 Uiso 1 1 calc R U
C3 C 0.3959(4) 0.06875(13) 0.3668(2) 0.0140(7) Uani 1 1 d . .
H3A H 0.3585 0.0389 0.3849 0.017 Uiso 1 1 calc R U
H3B H 0.4258 0.0568 0.3224 0.017 Uiso 1 1 calc R U
C7 C 0.8883(4) 0.15158(12) 0.8675(2) 0.0131(7) Uani 1 1 d . .
H7A H 0.8745 0.1736 0.9109 0.016 Uiso 1 1 calc R U
H7B H 1.0059 0.1387 0.9116 0.016 Uiso 1 1 calc R U
C17 C 0.4505(5) 0.38713(11) 0.5653(3) 0.0171(6) Uani 1 1 d . .
H17A H 0.3267 0.3890 0.5111 0.021 Uiso 1 1 calc R U
H17B H 0.4727 0.3928 0.6324 0.021 Uiso 1 1 calc R U
C13 C 0.3871(4) 0.29681(11) 0.5648(3) 0.0131(6) Uani 1 1 d . .
H13A H 0.3927 0.3043 0.6261 0.016 Uiso 1 1 calc R U
H13B H 0.2705 0.3042 0.5029 0.016 Uiso 1 1 calc R U
C2 C 0.2981(4) 0.15174(13) 0.2697(2) 0.0141(7) Uani 1 1 d . .
H2A H 0.3267 0.1392 0.2251 0.017 Uiso 1 1 calc R U
H2B H 0.1984 0.1742 0.2274 0.017 Uiso 1 1 calc R U
O23 O 0.8461(4) 0.03639(11) 0.3636(2) 0.0312(7) Uani 1 1 d D .
O22 O 0.2520(4) 0.05121(11) 0.7413(3) 0.0380(8) Uani 1 1 d D .
C18 C 0.5315(5) 0.43050(13) 0.5478(3) 0.0256(9) Uani 1 1 d . .
H18A H 0.4998 0.4279 0.4782 0.038 Uiso 1 1 calc R U
H18B H 0.6547 0.4285 0.5989 0.038 Uiso 1 1 calc R U
H18C H 0.4920 0.4630 0.5551 0.038 Uiso 1 1 calc R U
N24 N 0.8262(4) 0.01494(12) 0.5256(2) 0.0236(7) Uani 1 1 d D .
H25A H -0.063(4) 0.2197(17) 0.448(4) 0.042(13) Uiso 1 1 d D .
H25B H -0.015(5) 0.2474(12) 0.389(2) 0.029(11) Uiso 1 1 d D .
H22A H 0.187(5) 0.0625(17) 0.764(3) 0.048(14) Uiso 1 1 d D .
H24A H 0.938(3) 0.0017(16) 0.585(2) 0.047(13) Uiso 1 1 d D .
H25C H 0.067(6) 0.1941(11) 0.427(4) 0.052(13) Uiso 1 1 d D .
H24B H 0.736(4) -0.0099(13) 0.503(3) 0.038(12) Uiso 1 1 d D .
H21A H 0.210(7) 0.116(2) 0.548(4) 0.074(19) Uiso 1 1 d D .
H23A H 0.797(6) 0.0699(9) 0.338(4) 0.061(16) Uiso 1 1 d D .
H25D H 0.136(5) 0.235(2) 0.519(2) 0.10(2) Uiso 1 1 d D .
H24C H 0.820(6) 0.0467(11) 0.555(4) 0.061(15) Uiso 1 1 d D .
H24D H 0.842(6) 0.0237(17) 0.473(3) 0.050(15) Uiso 1 1 d D .
H23B H 0.798(8) 0.0113(19) 0.308(4) 0.11(2) Uiso 1 1 d D .
H22B H 0.243(9) 0.0760(19) 0.694(4) 0.10(2) Uiso 1 1 d D .
H21B H 0.215(7) 0.1606(8) 0.613(4) 0.08(2) Uiso 1 1 d D .
H20A H 0.365(2) 0.2325(14) 0.729(2) 0.019(10) Uiso 1 1 d D .
H20B H 0.167(5) 0.219(2) 0.681(4) 0.068(18) Uiso 1 1 d D .
H2 H 1.057(5) 0.2282(16) 0.7462(17) 0.045(14) Uiso 1 1 d D .
H4 H 0.699(5) 0.2345(12) 0.3999(19) 0.026(11) Uiso 1 1 d D .
H3 H 0.981(4) 0.1248(18) 0.581(4) 0.058(15) Uiso 1 1 d D .

loop_
_atom_site_aniso_label
_atom_site_aniso_U_11
_atom_site_aniso_U_22
_atom_site_aniso_U_33
_atom_site_aniso_U_23
_atom_site_aniso_U_13
_atom_site_aniso_U_12
V3 0.0092(3) 0.0155(3) 0.0086(3) -0.0004(2) 0.0056(3) 0.0006(2)
V1 0.0074(3) 0.0128(3) 0.0074(3) 0.0005(2) 0.0038(3) 0.0006(2)
V6 0.0090(3) 0.0124(2) 0.0083(2) -0.0010(2) 0.0053(3) -0.0013(2)
V4 0.0089(3) 0.0144(2) 0.0100(2) 0.0003(2) 0.0063(3) -0.0005(2)
V2 0.0098(3) 0.0107(3) 0.0087(3) -0.0006(2) 0.0064(2) -0.0001(2)
V5 0.0085(3) 0.0131(3) 0.0100(3) -0.0009(2) 0.0056(3) 0.0004(2)
O1 0.0106(13) 0.0145(10) 0.0089(9) 0.0001(10) 0.0066(11) 0.0005(9)
O20 0.0236(16) 0.0348(17) 0.0327(17) -0.0033(12) 0.0225(15) -0.0033(13)
C4 0.014(2) 0.0183(18) 0.0128(17) -0.0028(14) 0.0075(16) -0.0008(15)
N25 0.0198(18) 0.0296(18) 0.030(2) -0.0006(15) 0.0197(18) -0.0022(14)
O14 0.0105(12) 0.0151(12) 0.0088(12) 0.0017(9) 0.0062(10) 0.0005(9)
O17 0.0099(13) 0.0110(10) 0.0126(10) -0.0009(10) 0.0072(11) -0.0006(9)
O12 0.0084(11) 0.0150(12) 0.0096(12) -0.0042(9) 0.0051(10) -0.0020(9)
O4 0.0098(12) 0.0149(12) 0.0104(12) 0.0016(8) 0.0069(10) 0.0000(9)
O2 0.0108(12) 0.0139(12) 0.0122(12) -0.0003(9) 0.0069(11) -0.0011(9)
O3 0.0093(13) 0.0176(11) 0.0106(10) -0.0015(10) 0.0062(11) 0.0003(9)
C16 0.0104(17) 0.0117(14) 0.0129(14) 0.0017(13) 0.0074(15) 0.0014(12)
O21 0.0225(15) 0.0308(15) 0.0382(18) -0.0022(12) 0.0228(14) -0.0014(12)
C10 0.0135(17) 0.0092(16) 0.0085(15) 0.0005(12) 0.0082(14) 0.0005(13)
O19 0.0111(11) 0.0129(11) 0.0104(12) 0.0024(8) 0.0073(10) 0.0028(9)
O18 0.0128(13) 0.0129(12) 0.0115(12) 0.0007(9) 0.0083(11) -0.0001(9)
O10 0.0167(14) 0.0185(13) 0.0151(12) 0.0007(10) 0.0108(11) 0.0013(10)
O8 0.0134(13) 0.0186(13) 0.0146(12) -0.0018(10) 0.0069(11) 0.0004(10)
O5 0.0130(13) 0.0167(12) 0.0100(12) 0.0015(10) 0.0062(11) 0.0028(10)
O15 0.0124(12) 0.0128(11) 0.0119(11) 0.0018(9) 0.0083(10) 0.0015(9)
O9 0.0162(13) 0.0155(11) 0.0165(11) -0.0019(11) 0.0100(11) -0.0015(10)
O6 0.0169(14) 0.0183(11) 0.0168(11) -0.0012(11) 0.0112(12) -0.0044(10)
O13 0.0083(11) 0.0150(11) 0.0064(11) -0.0034(8) 0.0031(10) -0.0015(9)
O11 0.0105(12) 0.0158(12) 0.0068(11) -0.0001(9) 0.0045(10) -0.0001(9)
O16 0.0130(12) 0.0143(12) 0.0124(12) -0.0008(9) 0.0088(11) -0.0006(9)
O7 0.0164(13) 0.0167(13) 0.0147(13) -0.0003(10) 0.0107(12) 0.0001(10)
C11 0.018(2) 0.0196(16) 0.0128(15) 0.0015(16) 0.0093(17) 0.0023(14)
C6 0.0127(18) 0.026(2) 0.0192(18) -0.0062(14) 0.0065(16) -0.0044(15)
C1 0.0130(18) 0.0140(17) 0.0133(17) -0.0045(13) 0.0072(15) -0.0031(14)
C5 0.0112(18) 0.0215(19) 0.0104(16) -0.0046(14) 0.0037(15) -0.0005(14)
C15 0.0115(17) 0.0149(17) 0.0138(16) 0.0012(12) 0.0078(14) 0.0009(13)
C14 0.0158(18) 0.0094(16) 0.0122(16) -0.0029(12) 0.0073(15) -0.0021(13)
C12 0.036(2) 0.0216(18) 0.020(2) 0.0040(15) 0.0193(19) 0.0015(16)
C8 0.0120(17) 0.0151(17) 0.0094(16) -0.0001(12) 0.0070(15) -0.0013(13)
C9 0.0155(18) 0.0164(17) 0.0107(17) 0.0016(13) 0.0080(15) 0.0031(14)
C3 0.0120(18) 0.0149(17) 0.0125(17) -0.0062(13) 0.0060(15) -0.0038(14)
C7 0.0146(18) 0.0168(17) 0.0058(16) 0.0021(13) 0.0052(15) 0.0033(14)
C17 0.023(2) 0.0130(15) 0.0181(16) 0.0006(15) 0.0136(17) 0.0015(14)
C13 0.0145(18) 0.0123(14) 0.0147(15) 0.0015(15) 0.0100(16) 0.0012(13)
C2 0.0138(18) 0.0201(18) 0.0086(16) -0.0014(13) 0.0070(15) 0.0000(14)
O23 0.0319(17) 0.0295(17) 0.0375(17) 0.0068(14) 0.0239(15) 0.0092(13)
O22 0.051(2) 0.0256(16) 0.057(2) 0.0001(14) 0.0425(18) 0.0067(14)
C18 0.027(2) 0.0157(18) 0.038(3) -0.0008(16) 0.022(2) -0.0009(15)
N24 0.0189(17) 0.0194(17) 0.0258(17) -0.0006(13) 0.0103(15) -0.0007(13)

loop_
_atom_type_symbol
_atom_type_description
_atom_type_scat_dispersion_real
_atom_type_scat_dispersion_imag
_atom_type_scat_source
C C 0.0033 0.0016 'International Tables Vol C Tables 4.2.6.8 and 6.1.1.4'
H H 0.0000 0.0000 'International Tables Vol C Tables 4.2.6.8 and 6.1.1.4'
N N 0.0061 0.0033 'International Tables Vol C Tables 4.2.6.8 and 6.1.1.4'
O O 0.0106 0.0060 'International Tables Vol C Tables 4.2.6.8 and 6.1.1.4'
V V 0.3005 0.5294 'International Tables Vol C Tables 4.2.6.8 and 6.1.1.4'

loop_
_geom_angle_atom_site_label_1
_geom_angle_atom_site_label_2
_geom_angle_atom_site_label_3
_geom_angle
O10 V3 O4 101.15(11)
O10 V3 O11 100.91(11)
O4 V3 O11 87.72(9)
O10 V3 O3 100.44(11)
O4 V3 O3 90.12(9)
O11 V3 O3 158.56(9)
O10 V3 O13 99.43(11)
O4 V3 O13 159.41(9)
O11 V3 O13 87.89(9)
O3 V3 O13 86.67(9)
O10 V3 O1 177.84(10)
O4 V3 O1 81.00(8)
O11 V3 O1 79.31(9)
O3 V3 O1 79.28(8)
O13 V3 O1 78.42(8)
O5 V1 O17 96.81(11)
O5 V1 O19 100.25(11)
O17 V1 O19 88.38(9)
O5 V1 O11 98.94(11)
O17 V1 O11 164.19(10)
O19 V1 O11 90.17(9)
O5 V1 O12 95.71(11)
O17 V1 O12 88.35(9)
O19 V1 O12 163.98(9)
O11 V1 O12 88.73(9)
O5 V1 O1 175.53(10)
O17 V1 O1 81.30(9)
O19 V1 O1 83.78(8)
O11 V1 O1 82.89(9)
O12 V1 O1 80.23(8)
O9 V6 O14 98.32(11)
O9 V6 O16 100.25(11)
O14 V6 O16 88.56(9)
O9 V6 O13 98.19(11)
O14 V6 O13 163.47(10)
O16 V6 O13 89.23(8)
O9 V6 O12 96.21(11)
O14 V6 O12 88.25(8)
O16 V6 O12 163.52(10)
O13 V6 O12 89.25(9)
O9 V6 O1 176.80(10)
O14 V6 O1 80.76(9)
O16 V6 O1 82.81(9)
O13 V6 O1 82.72(9)
O12 V6 O1 80.72(9)
O6 V4 O2 101.83(11)
O6 V4 O19 101.11(11)
O2 V4 O19 157.04(10)
O6 V4 O18 101.47(11)
O2 V4 O18 86.95(10)
O19 V4 O18 87.77(8)
O6 V4 O4 101.25(11)
O2 V4 O4 89.62(8)
O19 V4 O4 86.67(9)
O18 V4 O4 157.25(10)
O6 V4 O1 179.41(9)
O2 V4 O1 78.69(9)
O19 V4 O1 78.37(9)
O18 V4 O1 78.25(9)
O4 V4 O1 79.02(8)
O7 V2 O14 97.68(11)
O7 V2 O18 99.71(11)
O14 V2 O18 162.60(10)
O7 V2 O17 97.91(11)
O14 V2 O17 89.81(9)
O18 V2 O17 88.15(9)
O7 V2 O15 98.61(11)
O14 V2 O15 88.28(9)
O18 V2 O15 88.79(10)
O17 V2 O15 163.48(9)
O7 V2 O1 176.62(10)
O14 V2 O1 79.45(8)
O18 V2 O1 83.18(9)
O17 V2 O1 80.38(9)
O15 V2 O1 83.15(9)
O8 V5 O2 103.28(12)
O8 V5 O16 98.76(11)
O2 V5 O16 157.96(10)
O8 V5 O3 101.25(11)
O2 V5 O3 89.29(9)
O16 V5 O3 86.27(9)
O8 V5 O15 100.36(11)
O2 V5 O15 87.32(9)
O16 V5 O15 88.89(9)
O3 V5 O15 158.33(10)
O8 V5 O1 176.71(10)
O2 V5 O1 80.01(8)
O16 V5 O1 77.96(8)
O3 V5 O1 78.85(8)
O15 V5 O1 79.49(9)
V6 O1 V1 93.50(8)
V6 O1 V2 92.73(8)
V1 O1 V2 91.90(7)
V6 O1 V3 90.61(8)
V1 O1 V3 89.73(9)
V2 O1 V3 176.19(10)
V6 O1 V5 90.14(8)
V1 O1 V5 176.08(10)
V2 O1 V5 89.39(9)
V3 O1 V5 88.75(7)
V6 O1 V4 177.09(10)
V1 O1 V4 88.84(7)
V2 O1 V4 88.92(7)
V3 O1 V4 87.68(7)
V5 O1 V4 87.48(7)
H20A O20 H20B 118(4)
C3 C4 C1 113.4(3)
C3 C4 C2 111.1(3)
C1 C4 C2 109.9(3)
C3 C4 C5 108.6(3)
C1 C4 C5 107.9(3)
C2 C4 C5 105.6(3)
H25A N25 H25B 98(4)
H25A N25 H25C 116(4)
H25B N25 H25C 103(4)
H25A N25 H25D 109(5)
H25B N25 H25D 121(4)
H25C N25 H25D 110(5)
C8 O14 V6 117.60(19)
C8 O14 V2 116.71(19)
V6 O14 V2 107.06(11)
C13 O17 V1 116.9(2)
C13 O17 V2 116.5(2)
V1 O17 V2 106.39(9)
C1 O12 V6 116.04(19)
C1 O12 V1 116.29(19)
V6 O12 V1 105.49(10)
V3 O4 V4 112.23(10)
V3 O4 H4 113(2)
V4 O4 H4 102(2)
V5 O2 V4 113.80(11)
V5 O2 H2 107(3)
V4 O2 H2 116(3)
V3 O3 V5 112.98(10)
V3 O3 H3 120(3)
V5 O3 H3 107(3)
C15 C16 C13 110.6(3)
C15 C16 C14 111.8(2)
C13 C16 C14 109.6(3)
C15 C16 C17 110.0(3)
C13 C16 C17 105.9(2)
C14 C16 C17 108.7(3)
H21A O21 H21B 107(4)
C7 C10 C9 111.0(3)
C7 C10 C11 107.2(3)
C9 C10 C11 108.5(3)
C7 C10 C8 110.4(3)
C9 C10 C8 110.7(3)
C11 C10 C8 108.9(3)
C15 O19 V4 115.92(19)
C15 O19 V1 116.73(19)
V4 O19 V1 109.00(10)
C14 O18 V2 116.5(2)
C14 O18 V4 115.11(19)
V2 O18 V4 109.63(11)
C7 O15 V5 114.28(19)
C7 O15 V2 116.4(2)
V5 O15 V2 107.94(10)
C3 O13 V3 116.23(18)
C3 O13 V6 116.29(19)
V3 O13 V6 108.23(10)
C2 O11 V3 116.80(19)
C2 O11 V1 116.03(19)
V3 O11 V1 107.94(10)
C9 O16 V6 115.7(2)
C9 O16 V5 115.77(19)
V6 O16 V5 109.09(11)
C12 C11 C10 117.2(3)
C12 C11 H11A 108.0
C10 C11 H11A 108.0
C12 C11 H11B 108.0
C10 C11 H11B 108.0
H11A C11 H11B 107.2
C5 C6 H6A 109.5
C5 C6 H6B 109.5
H6A C6 H6B 109.5
C5 C6 H6C 109.5
H6A C6 H6C 109.5
H6B C6 H6C 109.5
O12 C1 C4 114.4(3)
O12 C1 H1A 108.7
C4 C1 H1A 108.7
O12 C1 H1B 108.7
C4 C1 H1B 108.7
H1A C1 H1B 107.6
C6 C5 C4 115.5(3)
C6 C5 H5A 108.4
C4 C5 H5A 108.4
C6 C5 H5B 108.4
C4 C5 H5B 108.4
H5A C5 H5B 107.5
O19 C15 C16 113.8(2)
O19 C15 H15A 108.8
C16 C15 H15A 108.8
O19 C15 H15B 108.8
C16 C15 H15B 108.8
H15A C15 H15B 107.7
O18 C14 C16 113.6(2)
O18 C14 H14A 108.9
C16 C14 H14A 108.9
O18 C14 H14B 108.9
C16 C14 H14B 108.9
H14A C14 H14B 107.7
C11 C12 H12A 109.5
C11 C12 H12B 109.5
H12A C12 H12B 109.5
C11 C12 H12C 109.5
H12A C12 H12C 109.5
H12B C12 H12C 109.5
O14 C8 C10 113.5(3)
O14 C8 H8A 108.9
C10 C8 H8A 108.9
O14 C8 H8B 108.9
C10 C8 H8B 108.9
H8A C8 H8B 107.7
O16 C9 C10 114.6(3)
O16 C9 H9A 108.6
C10 C9 H9A 108.6
O16 C9 H9B 108.6
C10 C9 H9B 108.6
H9A C9 H9B 107.6
O13 C3 C4 113.3(3)
O13 C3 H3A 108.9
C4 C3 H3A 108.9
O13 C3 H3B 108.9
C4 C3 H3B 108.9
H3A C3 H3B 107.7
O15 C7 C10 115.4(3)
O15 C7 H7A 108.4
C10 C7 H7A 108.4
O15 C7 H7B 108.4
C10 C7 H7B 108.4
H7A C7 H7B 107.5
C18 C17 C16 116.9(3)
C18 C17 H17A 108.1
C16 C17 H17A 108.1
C18 C17 H17B 108.1
C16 C17 H17B 108.1
H17A C17 H17B 107.3
O17 C13 C16 115.2(2)
O17 C13 H13A 108.5
C16 C13 H13A 108.5
O17 C13 H13B 108.5
C16 C13 H13B 108.5
H13A C13 H13B 107.5
O11 C2 C4 114.1(3)
O11 C2 H2A 108.7
C4 C2 H2A 108.7
O11 C2 H2B 108.7
C4 C2 H2B 108.7
H2A C2 H2B 107.6
H23A O23 H23B 112(5)
H22A O22 H22B 110(5)
C17 C18 H18A 109.5
C17 C18 H18B 109.5
H18A C18 H18B 109.5
C17 C18 H18C 109.5
H18A C18 H18C 109.5
H18B C18 H18C 109.5
H24A N24 H24B 111(4)
H24A N24 H24C 101(4)
H24B N24 H24C 115(4)
H24A N24 H24D 105(3)
H24B N24 H24D 115(4)
H24C N24 H24D 109(4)

loop_
_geom_bond_atom_site_label_1
_geom_bond_atom_site_label_2
_geom_bond_distance
V3 O10 1.616(2)
V3 O4 1.993(2)
V3 O11 1.993(2)
V3 O3 1.998(2)
V3 O13 2.005(2)
V3 O1 2.376(2)
V1 O5 1.624(2)
V1 O17 1.991(3)
V1 O19 2.003(2)
V1 O11 2.014(2)
V1 O12 2.020(2)
V1 O1 2.215(2)
V6 O9 1.629(2)
V6 O14 1.989(2)
V6 O16 1.995(2)
V6 O13 2.011(2)
V6 O12 2.018(2)
V6 O1 2.198(2)
V4 O6 1.602(2)
V4 O2 1.998(2)
V4 O19 1.999(2)
V4 O18 2.005(2)
V4 O4 2.021(2)
V4 O1 2.434(2)
V2 O7 1.615(2)
V2 O14 2.003(2)
V2 O18 2.003(2)
V2 O17 2.007(3)
V2 O15 2.018(2)
V2 O1 2.238(2)
V5 O8 1.611(2)
V5 O2 1.985(2)
V5 O16 1.997(2)
V5 O3 2.001(2)
V5 O15 2.010(2)
V5 O1 2.391(2)
O20 H20A 0.961(10)
O20 H20B 0.969(10)
C4 C3 1.519(5)
C4 C1 1.526(5)
C4 C2 1.541(5)
C4 C5 1.558(5)
N25 H25A 0.991(10)
N25 H25B 0.995(10)
N25 H25C 0.994(10)
N25 H25D 0.997(10)
O14 C8 1.431(4)
O17 C13 1.429(3)
O12 C1 1.443(4)
O4 H4 0.970(10)
O2 H2 0.969(10)
O3 H3 0.971(10)
C16 C15 1.527(5)
C16 C13 1.536(4)
C16 C14 1.544(4)
C16 C17 1.548(4)
O21 H21A 0.973(10)
O21 H21B 0.976(10)
C10 C7 1.519(4)
C10 C9 1.535(4)
C10 C11 1.541(5)
C10 C8 1.546(4)
O19 C15 1.433(4)
O18 C14 1.451(4)
O15 C7 1.449(4)
O13 C3 1.439(4)
O11 C2 1.429(4)
O16 C9 1.432(4)
C11 C12 1.526(5)
C11 H11A 0.9900
C11 H11B 0.9900
C6 C5 1.527(5)
C6 H6A 0.9800
C6 H6B 0.9800
C6 H6C 0.9800
C1 H1A 0.9900
C1 H1B 0.9900
C5 H5A 0.9900
C5 H5B 0.9900
C15 H15A 0.9900
C15 H15B 0.9900
C14 H14A 0.9900
C14 H14B 0.9900
C12 H12A 0.9800
C12 H12B 0.9800
C12 H12C 0.9800
C8 H8A 0.9900
C8 H8B 0.9900
C9 H9A 0.9900
C9 H9B 0.9900
C3 H3A 0.9900
C3 H3B 0.9900
C7 H7A 0.9900
C7 H7B 0.9900
C17 C18 1.525(4)
C17 H17A 0.9900
C17 H17B 0.9900
C13 H13A 0.9900
C13 H13B 0.9900
C2 H2A 0.9900
C2 H2B 0.9900
O23 H23A 0.973(10)
O23 H23B 0.980(10)
O22 H22A 0.975(10)
O22 H22B 0.978(10)
C18 H18A 0.9800
C18 H18B 0.9800
C18 H18C 0.9800
N24 H24A 0.992(10)
N24 H24B 0.989(10)
N24 H24C 0.989(10)
N24 H24D 0.996(10)

loop_
_geom_torsion_atom_site_label_1
_geom_torsion_atom_site_label_2
_geom_torsion_atom_site_label_3
_geom_torsion_atom_site_label_4
_geom_torsion
C7 C10 C11 C12 -175.2(3)
C9 C10 C11 C12 -55.3(4)
C8 C10 C11 C12 65.3(4)
V6 O12 C1 C4 -61.3(3)
V1 O12 C1 C4 63.7(3)
C3 C4 C1 O12 61.3(4)
C2 C4 C1 O12 -63.7(4)
C5 C4 C1 O12 -178.4(3)
C3 C4 C5 C6 72.5(4)
C1 C4 C5 C6 -50.8(4)
C2 C4 C5 C6 -168.3(3)
V4 O19 C15 C16 -65.7(3)
V1 O19 C15 C16 64.9(3)
C13 C16 C15 O19 -61.8(4)
C14 C16 C15 O19 60.7(3)
C17 C16 C15 O19 -178.4(3)
V2 O18 C14 C16 -65.4(3)
V4 O18 C14 C16 65.1(3)
C15 C16 C14 O18 -60.7(3)
C13 C16 C14 O18 62.4(3)
C17 C16 C14 O18 177.7(3)
V6 O14 C8 C10 63.3(3)
V2 O14 C8 C10 -66.0(3)
C7 C10 C8 O14 63.0(3)
C9 C10 C8 O14 -60.3(3)
C11 C10 C8 O14 -179.5(3)
V6 O16 C9 C10 -65.1(3)
V5 O16 C9 C10 64.3(3)
C7 C10 C9 O16 -60.6(4)
C11 C10 C9 O16 -178.2(3)
C8 C10 C9 O16 62.3(4)
V3 O13 C3 C4 -65.7(3)
V6 O13 C3 C4 63.5(3)
C1 C4 C3 O13 -62.0(4)
C2 C4 C3 O13 62.3(4)
C5 C4 C3 O13 178.1(3)
V5 O15 C7 C10 -64.5(3)
V2 O15 C7 C10 62.4(3)
C9 C10 C7 O15 61.4(4)
C11 C10 C7 O15 179.8(3)
C8 C10 C7 O15 -61.7(4)
C15 C16 C17 C18 -50.6(4)
C13 C16 C17 C18 -170.2(3)
C14 C16 C17 C18 72.1(4)
V1 O17 C13 C16 -62.9(3)
V2 O17 C13 C16 64.5(3)
C15 C16 C13 O17 61.1(4)
C14 C16 C13 O17 -62.6(4)
C17 C16 C13 O17 -179.7(3)
V3 O11 C2 C4 63.8(3)
V1 O11 C2 C4 -65.3(3)
C3 C4 C2 O11 -61.6(4)
C1 C4 C2 O11 64.7(4)
C5 C4 C2 O11 -179.1(3)
